data_7047469
loop_
_publ_author_name
'Raeder, Jan'
'Reiners, Matthias'
'Baumgarten, Robert'
'M\"unster, Katharina'
'Baabe, Dirk'
'Freytag, Matthias'
'Jones, Peter G.'
'Walter, Marc D.'

_publ_section_title
;
 Synthesis and molecular structure of pentadienyl complexes of the
 rare-earth metals.
;
_journal_issue 41
_journal_name_full 'Dalton transactions (Cambridge, England : 2003)'
_journal_page_first 14468
_journal_page_last 14482
_journal_paper_doi 10.1039/c8dt03123a
_journal_volume 47
_journal_year 2018
_chemical_formula_sum 'C39 H69 Nd'
_chemical_formula_weight 682.18
_space_group_IT_number 2
_space_group_name_Hall '-P 1'
_space_group_name_H-M_alt 'P -1'
_symmetry_cell_setting triclinic
_symmetry_space_group_name_Hall '-P 1'
_symmetry_space_group_name_H-M 'P -1'
_atom_sites_solution_hydrogens geom
_atom_sites_solution_primary direct
_atom_sites_solution_secondary difmap
_audit_creation_method SHELXL-97
_audit_update_record
;
2018-07-12 deposited with the CCDC.
2018-08-29 downloaded from the CCDC.
;
_cell_angle_alpha 78.116(3)
_cell_angle_beta 87.094(3)
_cell_angle_gamma 61.100(4)
_cell_formula_units_Z 2
_cell_length_a 10.4084(4)
_cell_length_b 10.5181(4)
_cell_length_c 20.0441(5)
_cell_measurement_reflns_used 26384
_cell_measurement_temperature 100(2)
_cell_measurement_theta_max 27.2670
_cell_measurement_theta_min 2.6410
_cell_volume 1876.85(14)
_computing_cell_refinement
; 
CrysAlisPro, Agilent Technologies, 
Version 1.171.36.28 (release 01-02-2013 CrysAlis171 .NET) 
(compiled Feb  1 2013,16:14:44) 
;
_computing_data_collection
; 
CrysAlisPro, Agilent Technologies, 
Version 1.171.36.28 (release 01-02-2013 CrysAlis171 .NET) 
(compiled Feb  1 2013,16:14:44) 
;
_computing_data_reduction
; 
CrysAlisPro, Agilent Technologies, 
Version 1.171.36.28 (release 01-02-2013 CrysAlis171 .NET) 
(compiled Feb  1 2013,16:14:44) 
;
_computing_molecular_graphics 'Bruker XP'
_computing_publication_material SHELXL-97
_computing_structure_refinement 'SHELXL-97 (Sheldrick, 1997)'
_computing_structure_solution 'SHELXS-97 (Sheldrick, 1990)'
_diffrn_ambient_temperature 100(2)
_diffrn_detector_area_resol_mean 16.1419
_diffrn_measured_fraction_theta_full 0.991
_diffrn_measured_fraction_theta_max 0.991
_diffrn_measurement_device_type 'Oxford Diffraction Xcalibur, Eos'
_diffrn_measurement_method '\w scans'
_diffrn_radiation_monochromator graphite
_diffrn_radiation_type MoK\a
_diffrn_radiation_wavelength 0.71073
_diffrn_reflns_av_R_equivalents 0.0702
_diffrn_reflns_av_sigmaI/netI 0.0382
_diffrn_reflns_limit_h_max 14
_diffrn_reflns_limit_h_min -14
_diffrn_reflns_limit_k_max 14
_diffrn_reflns_limit_k_min -14
_diffrn_reflns_limit_l_max 28
_diffrn_reflns_limit_l_min -28
_diffrn_reflns_number 137971
_diffrn_reflns_theta_full 30.03
_diffrn_reflns_theta_max 30.03
_diffrn_reflns_theta_min 2.24
_diffrn_source 'Enhance (Mo) X-ray Source'
_exptl_absorpt_coefficient_mu 1.406
_exptl_absorpt_correction_T_max 1.00000
_exptl_absorpt_correction_T_min 0.95719
_exptl_absorpt_correction_type multi-scan
_exptl_absorpt_process_details
; 
CrysAlisPro, Agilent Technologies, 
Version 1.171.36.28 (release 01-02-2013 CrysAlis171 .NET) 
(compiled Feb  1 2013,16:14:44) 
;
_exptl_crystal_colour olive-green
_exptl_crystal_density_diffrn 1.207
_exptl_crystal_density_method 'not measured'
_exptl_crystal_description irregular
_exptl_crystal_F_000 726
_exptl_crystal_size_max 0.2
_exptl_crystal_size_mid 0.1
_exptl_crystal_size_min 0.1
_refine_diff_density_max 0.774
_refine_diff_density_min -0.563
_refine_diff_density_rms 0.097
_refine_ls_extinction_method none
_refine_ls_goodness_of_fit_ref 1.090
_refine_ls_hydrogen_treatment mixed
_refine_ls_matrix_type full
_refine_ls_number_parameters 439
_refine_ls_number_reflns 10866
_refine_ls_number_restraints 69
_refine_ls_restrained_S_all 1.087
_refine_ls_R_factor_all 0.0369
_refine_ls_R_factor_gt 0.0291
_refine_ls_shift/su_max 0.003
_refine_ls_shift/su_mean 0.000
_refine_ls_structure_factor_coef Fsqd
_refine_ls_weighting_details 'calc w=1/[\s^2^(Fo^2^)+(0.0192P)^2^+1.3125P] where P=(Fo^2^+2Fc^2^)/3'
_refine_ls_weighting_scheme calc
_refine_ls_wR_factor_gt 0.0547
_refine_ls_wR_factor_ref 0.0570
_reflns_number_gt 9847
_reflns_number_total 10866
_reflns_threshold_expression >2sigma(I)
_cod_data_source_file c8dt03123a2.cif
_cod_data_source_block mr16
_cod_depositor_comments 'Adding full bibliography for 7047466--7047481.cif.'
_cod_original_cell_volume 1876.83(11)
_cod_database_code 7047469

loop_
_symmetry_equiv_pos_as_xyz
'x, y, z'
'-x, -y, -z'

loop_
_atom_site_label
_atom_site_type_symbol
_atom_site_fract_x
_atom_site_fract_y
_atom_site_fract_z
_atom_site_U_iso_or_equiv
_atom_site_adp_type
_atom_site_occupancy
_atom_site_symmetry_multiplicity
_atom_site_calc_flag
_atom_site_refinement_flags
Nd1 Nd 0.756991(11) 0.608239(11) 0.750242(5) 0.01041(3) Uani 1 1 d .
C101 C 0.8841(2) 0.3979(2) 0.66810(11) 0.0201(4) Uani 1 1 d D
H10B H 0.962(2) 0.401(2) 0.6925(11) 0.018(6) Uiso 1 1 d D
H10A H 0.890(3) 0.414(3) 0.6180(7) 0.025(6) Uiso 1 1 d D
C102 C 0.7830(2) 0.3589(2) 0.69752(10) 0.0156(4) Uani 1 1 d .
C103 C 0.7559(2) 0.3411(2) 0.76887(10) 0.0137(4) Uani 1 1 d D
H103 H 0.676(2) 0.328(2) 0.7780(11) 0.016(6) Uiso 1 1 d D
C104 C 0.8480(2) 0.3101(2) 0.82686(10) 0.0160(4) Uani 1 1 d .
C105 C 0.9671(2) 0.3333(2) 0.82609(11) 0.0199(4) Uani 1 1 d D
H10D H 1.016(3) 0.353(3) 0.7844(9) 0.031(7) Uiso 1 1 d D
H10C H 1.025(2) 0.311(3) 0.8683(9) 0.024(6) Uiso 1 1 d D
C106 C 0.6936(2) 0.3268(2) 0.64991(10) 0.0170(4) Uani 1 1 d .
C107 C 0.6501(3) 0.4333(3) 0.57982(11) 0.0247(5) Uani 1 1 d .
H10E H 0.5935 0.4092 0.5520 0.037 Uiso 1 1 calc R
H10F H 0.7390 0.4231 0.5569 0.037 Uiso 1 1 calc R
H10G H 0.5902 0.5357 0.5859 0.037 Uiso 1 1 calc R
C108 C 0.7975(3) 0.1680(3) 0.63918(13) 0.0290(5) Uani 1 1 d .
H10H H 0.8279 0.0987 0.6835 0.044 Uiso 1 1 calc R
H10I H 0.8845 0.1650 0.6167 0.044 Uiso 1 1 calc R
H10J H 0.7462 0.1396 0.6105 0.044 Uiso 1 1 calc R
C109 C 0.5548(2) 0.3283(3) 0.67935(11) 0.0239(4) Uani 1 1 d .
H10K H 0.4918 0.4235 0.6925 0.036 Uiso 1 1 calc R
H10L H 0.5819 0.2475 0.7196 0.036 Uiso 1 1 calc R
H10M H 0.5016 0.3147 0.6448 0.036 Uiso 1 1 calc R
C110 C 0.8130(2) 0.2390(2) 0.89633(10) 0.0168(4) Uani 1 1 d .
C111 C 0.6522(2) 0.2747(2) 0.90288(11) 0.0227(4) Uani 1 1 d .
H11A H 0.6223 0.2442 0.8661 0.034 Uiso 1 1 calc R
H11B H 0.5897 0.3817 0.8996 0.034 Uiso 1 1 calc R
H11C H 0.6418 0.2210 0.9471 0.034 Uiso 1 1 calc R
C112 C 0.8569(3) 0.2803(3) 0.95737(11) 0.0268(5) Uani 1 1 d .
H11D H 0.8239 0.2412 0.9994 0.040 Uiso 1 1 calc R
H11E H 0.8107 0.3886 0.9506 0.040 Uiso 1 1 calc R
H11F H 0.9640 0.2374 0.9610 0.040 Uiso 1 1 calc R
C113 C 0.9051(3) 0.0703(2) 0.90114(12) 0.0293(5) Uani 1 1 d .
H11G H 1.0096 0.0420 0.9003 0.044 Uiso 1 1 calc R
H11H H 0.8770 0.0436 0.8623 0.044 Uiso 1 1 calc R
H11I H 0.8871 0.0179 0.9439 0.044 Uiso 1 1 calc R
C201 C 0.4751(2) 0.6911(2) 0.69895(11) 0.0197(4) Uani 1 1 d D
H20A H 0.450(3) 0.672(3) 0.6567(10) 0.035(7) Uiso 1 1 d D
H20B H 0.497(3) 0.606(2) 0.7366(10) 0.033(7) Uiso 1 1 d D
C202 C 0.4578(2) 0.8277(2) 0.70153(10) 0.0163(4) Uani 1 1 d .
C203 C 0.4993(2) 0.8642(2) 0.75860(10) 0.0146(4) Uani 1 1 d D
H203 H 0.487(2) 0.957(2) 0.7518(11) 0.018(6) Uiso 1 1 d D
C204 C 0.5249(2) 0.7922(2) 0.82953(10) 0.0174(4) Uani 1 1 d .
C205 C 0.5649(2) 0.6456(2) 0.85467(11) 0.0194(4) Uani 1 1 d D
H20C H 0.563(3) 0.575(2) 0.8299(11) 0.026(6) Uiso 1 1 d D
H20D H 0.586(3) 0.600(3) 0.9040(8) 0.030(7) Uiso 1 1 d D
C206 C 0.3800(2) 0.9556(2) 0.63828(10) 0.0181(4) Uani 1 1 d .
C207 C 0.2150(2) 1.0180(3) 0.64901(12) 0.0282(5) Uani 1 1 d .
H20E H 0.1587 1.1003 0.6109 0.042 Uiso 1 1 calc R
H20F H 0.1926 1.0538 0.6918 0.042 Uiso 1 1 calc R
H20G H 0.1885 0.9396 0.6512 0.042 Uiso 1 1 calc R
C208 C 0.4141(3) 0.8996(3) 0.57115(11) 0.0258(5) Uani 1 1 d .
H20H H 0.3714 0.8349 0.5701 0.039 Uiso 1 1 calc R
H20I H 0.5208 0.8438 0.5680 0.039 Uiso 1 1 calc R
H20J H 0.3719 0.9845 0.5325 0.039 Uiso 1 1 calc R
C209 C 0.4152(3) 1.0836(2) 0.63110(12) 0.0257(5) Uani 1 1 d .
H20K H 0.3660 1.1566 0.5890 0.039 Uiso 1 1 calc R
H20L H 0.5217 1.0446 0.6293 0.039 Uiso 1 1 calc R
H20M H 0.3804 1.1312 0.6704 0.039 Uiso 1 1 calc R
C210 C 0.5002(2) 0.8904(2) 0.88225(10) 0.0171(4) Uani 1 1 d .
C211 C 0.5177(3) 1.0277(2) 0.85553(12) 0.0250(5) Uani 1 1 d .
H21A H 0.5029 1.0811 0.8924 0.037 Uiso 1 1 calc R
H21B H 0.4447 1.0929 0.8178 0.037 Uiso 1 1 calc R
H21C H 0.6167 0.9973 0.8393 0.037 Uiso 1 1 calc R
C212 C 0.3385(2) 0.9448(3) 0.90031(12) 0.0264(5) Uani 1 1 d .
H21D H 0.3247 0.8591 0.9198 0.040 Uiso 1 1 calc R
H21E H 0.2740 1.0015 0.8589 0.040 Uiso 1 1 calc R
H21F H 0.3141 1.0083 0.9337 0.040 Uiso 1 1 calc R
C213 C 0.5999(2) 0.8033(3) 0.94767(11) 0.0242(4) Uani 1 1 d .
H21G H 0.7029 0.7566 0.9359 0.036 Uiso 1 1 calc R
H21H H 0.5760 0.7265 0.9710 0.036 Uiso 1 1 calc R
H21I H 0.5844 0.8712 0.9779 0.036 Uiso 1 1 calc R
C301 C 0.7916(2) 0.8088(2) 0.64764(11) 0.0203(4) Uani 1 1 d D
H30A H 0.745(2) 0.855(2) 0.6017(8) 0.014(5) Uiso 1 1 d D
H30B H 0.727(2) 0.863(3) 0.6817(11) 0.029(7) Uiso 1 1 d D
C302 C 0.9355(2) 0.6987(2) 0.65791(10) 0.0161(4) Uani 1 1 d .
C303 C 1.0136(2) 0.6214(2) 0.72269(10) 0.0145(4) Uani 1 1 d D
H303 H 1.104(2) 0.545(2) 0.7211(12) 0.022(6) Uiso 1 1 d D
C304 C 0.9879(2) 0.6629(2) 0.78769(10) 0.0169(4) Uani 1 1 d .
C305 C 0.8576(2) 0.7706(2) 0.80539(11) 0.0196(4) Uani 1 1 d D
H30C H 0.849(2) 0.786(2) 0.8528(8) 0.020(6) Uiso 1 1 d D
H30D H 0.772(2) 0.847(2) 0.7749(11) 0.025(6) Uiso 1 1 d D
C306 C 1.0247(2) 0.6580(2) 0.59378(10) 0.0181(4) Uani 1 1 d .
C307 C 0.9277(3) 0.6849(3) 0.53189(11) 0.0314(5) Uani 1 1 d .
H30E H 0.9899 0.6469 0.4946 0.047 Uiso 1 1 calc R
H30F H 0.8612 0.7916 0.5170 0.047 Uiso 1 1 calc R
H30G H 0.8700 0.6334 0.5445 0.047 Uiso 1 1 calc R
C308 C 1.1503(2) 0.4974(3) 0.60367(11) 0.0249(5) Uani 1 1 d .
H30H H 1.1987 0.4808 0.5607 0.037 Uiso 1 1 calc R
H30I H 1.1105 0.4290 0.6175 0.037 Uiso 1 1 calc R
H30J H 1.2218 0.4798 0.6391 0.037 Uiso 1 1 calc R
C309 C 1.0924(4) 0.7610(3) 0.57814(15) 0.0452(7) Uani 1 1 d .
H30K H 1.1566 0.7423 0.6172 0.068 Uiso 1 1 calc R
H30L H 1.0139 0.8646 0.5696 0.068 Uiso 1 1 calc R
H30M H 1.1499 0.7422 0.5376 0.068 Uiso 1 1 calc R
C310 C 1.1182(2) 0.5833(2) 0.84234(10) 0.0183(4) Uani 1 1 d .
C311 C 1.1787(3) 0.6922(3) 0.84016(13) 0.0301(5) Uani 1 1 d .
H31A H 1.2642 0.6465 0.8725 0.045 Uiso 1 1 calc R
H31B H 1.1023 0.7837 0.8527 0.045 Uiso 1 1 calc R
H31C H 1.2079 0.7155 0.7940 0.045 Uiso 1 1 calc R
C312 C 1.2453(2) 0.4378(3) 0.82902(12) 0.0258(5) Uani 1 1 d .
H31D H 1.3194 0.3921 0.8672 0.039 Uiso 1 1 calc R
H31E H 1.2898 0.4580 0.7867 0.039 Uiso 1 1 calc R
H31F H 1.2083 0.3699 0.8247 0.039 Uiso 1 1 calc R
C313 C 1.0683(2) 0.5525(3) 0.91441(11) 0.0255(5) Uani 1 1 d .
H31G H 1.0173 0.4946 0.9149 0.038 Uiso 1 1 calc R
H31H H 1.0014 0.6468 0.9276 0.038 Uiso 1 1 calc R
H31I H 1.1543 0.4963 0.9468 0.038 Uiso 1 1 calc R

loop_
_atom_site_aniso_label
_atom_site_aniso_U_11
_atom_site_aniso_U_22
_atom_site_aniso_U_33
_atom_site_aniso_U_23
_atom_site_aniso_U_13
_atom_site_aniso_U_12
Nd1 0.00957(5) 0.00883(5) 0.01273(5) -0.00267(3) 0.00102(3) -0.00425(4)
C101 0.0227(11) 0.0214(10) 0.0212(10) -0.0102(8) 0.0065(8) -0.0127(9)
C102 0.0166(9) 0.0107(9) 0.0190(9) -0.0039(7) 0.0004(7) -0.0060(8)
C103 0.0132(9) 0.0130(9) 0.0167(9) -0.0019(7) 0.0005(7) -0.0082(8)
C104 0.0183(10) 0.0094(9) 0.0177(9) -0.0017(7) -0.0004(7) -0.0051(8)
C105 0.0180(10) 0.0173(10) 0.0228(10) 0.0002(8) -0.0047(8) -0.0085(9)
C106 0.0191(10) 0.0166(10) 0.0183(9) -0.0071(8) 0.0007(7) -0.0095(8)
C107 0.0277(12) 0.0287(12) 0.0172(10) -0.0044(9) -0.0003(8) -0.0133(10)
C108 0.0283(12) 0.0243(12) 0.0382(13) -0.0148(10) -0.0005(10) -0.0123(10)
C109 0.0239(11) 0.0299(12) 0.0246(11) -0.0056(9) -0.0009(9) -0.0181(10)
C110 0.0204(10) 0.0141(9) 0.0153(9) 0.0007(7) -0.0016(7) -0.0089(8)
C111 0.0274(11) 0.0217(11) 0.0208(10) -0.0015(8) 0.0038(8) -0.0147(10)
C112 0.0325(12) 0.0342(13) 0.0168(10) -0.0007(9) -0.0043(9) -0.0198(11)
C113 0.0311(13) 0.0173(11) 0.0323(12) 0.0029(9) 0.0005(10) -0.0093(10)
C201 0.0166(10) 0.0157(10) 0.0239(10) -0.0034(8) -0.0030(8) -0.0055(8)
C202 0.0099(9) 0.0153(9) 0.0199(9) -0.0024(7) 0.0010(7) -0.0035(8)
C203 0.0139(9) 0.0096(9) 0.0194(9) -0.0028(7) 0.0012(7) -0.0051(8)
C204 0.0136(9) 0.0180(10) 0.0204(9) -0.0066(8) 0.0045(7) -0.0067(8)
C205 0.0213(10) 0.0162(10) 0.0196(10) -0.0044(8) 0.0054(8) -0.0084(9)
C206 0.0162(10) 0.0135(9) 0.0190(9) 0.0002(7) -0.0024(7) -0.0040(8)
C207 0.0196(11) 0.0253(12) 0.0307(12) 0.0000(9) -0.0028(9) -0.0058(10)
C208 0.0306(12) 0.0231(11) 0.0190(10) 0.0000(8) -0.0024(9) -0.0107(10)
C209 0.0248(11) 0.0167(10) 0.0298(11) 0.0032(9) -0.0033(9) -0.0080(9)
C210 0.0163(9) 0.0157(9) 0.0186(9) -0.0077(8) 0.0043(7) -0.0058(8)
C211 0.0297(12) 0.0198(11) 0.0289(11) -0.0118(9) 0.0083(9) -0.0127(10)
C212 0.0228(11) 0.0289(12) 0.0288(11) -0.0116(10) 0.0094(9) -0.0119(10)
C213 0.0230(11) 0.0266(12) 0.0219(10) -0.0109(9) 0.0014(8) -0.0090(10)
C301 0.0206(10) 0.0191(10) 0.0196(10) 0.0002(8) 0.0016(8) -0.0101(9)
C302 0.0185(10) 0.0163(9) 0.0186(9) -0.0050(7) 0.0034(7) -0.0122(8)
C303 0.0102(9) 0.0150(9) 0.0177(9) -0.0058(7) 0.0029(7) -0.0048(8)
C304 0.0167(9) 0.0202(10) 0.0189(9) -0.0055(8) 0.0022(7) -0.0124(8)
C305 0.0172(10) 0.0210(10) 0.0230(10) -0.0107(8) 0.0030(8) -0.0090(9)
C306 0.0216(10) 0.0208(10) 0.0153(9) -0.0056(8) 0.0053(8) -0.0125(9)
C307 0.0383(14) 0.0274(12) 0.0154(10) -0.0039(9) -0.0045(9) -0.0053(11)
C308 0.0208(11) 0.0335(13) 0.0204(10) -0.0099(9) 0.0062(8) -0.0118(10)
C309 0.068(2) 0.0493(17) 0.0469(16) -0.0274(14) 0.0362(15) -0.0474(17)
C310 0.0151(9) 0.0253(11) 0.0175(9) -0.0079(8) 0.0002(7) -0.0107(9)
C311 0.0251(12) 0.0342(13) 0.0393(13) -0.0144(11) 0.0007(10) -0.0181(11)
C312 0.0172(10) 0.0294(12) 0.0266(11) -0.0071(9) -0.0024(8) -0.0071(10)
C313 0.0250(11) 0.0351(13) 0.0174(10) -0.0080(9) 0.0007(8) -0.0144(10)

loop_
_atom_type_symbol
_atom_type_description
_atom_type_scat_dispersion_real
_atom_type_scat_dispersion_imag
_atom_type_scat_source
C C 0.0033 0.0016 'International Tables Vol C Tables 4.2.6.8 and 6.1.1.4'
H H 0.0000 0.0000 'International Tables Vol C Tables 4.2.6.8 and 6.1.1.4'
Nd Nd -0.1943 3.0179 'International Tables Vol C Tables 4.2.6.8 and 6.1.1.4'

loop_
_geom_angle_atom_site_label_1
_geom_angle_atom_site_label_2
_geom_angle_atom_site_label_3
_geom_angle
C203 Nd1 C303 119.79(6)
C203 Nd1 C103 119.72(6)
C303 Nd1 C103 120.49(6)
C203 Nd1 C301 80.09(6)
C303 Nd1 C301 53.56(6)
C103 Nd1 C301 139.69(6)
C203 Nd1 C205 53.72(6)
C303 Nd1 C205 138.23(6)
C103 Nd1 C205 81.03(6)
C301 Nd1 C205 132.35(6)
C203 Nd1 C101 140.38(6)
C303 Nd1 C101 80.20(6)
C103 Nd1 C101 53.32(6)
C301 Nd1 C101 88.42(6)
C205 Nd1 C101 133.68(6)
C203 Nd1 C305 77.68(6)
C303 Nd1 C305 53.05(6)
C103 Nd1 C305 144.67(6)
C301 Nd1 C305 69.36(6)
C205 Nd1 C305 88.06(6)
C101 Nd1 C305 132.95(6)
C203 Nd1 C105 143.72(6)
C303 Nd1 C105 78.59(6)
C103 Nd1 C105 53.13(6)
C301 Nd1 C105 130.29(6)
C205 Nd1 C105 91.20(6)
C101 Nd1 C105 69.01(6)
C305 Nd1 C105 93.98(6)
C203 Nd1 C201 52.98(6)
C303 Nd1 C201 145.62(6)
C103 Nd1 C201 76.67(6)
C301 Nd1 C201 93.47(6)
C205 Nd1 C201 69.38(6)
C101 Nd1 C201 90.54(6)
C305 Nd1 C201 130.21(6)
C105 Nd1 C201 128.76(6)
C203 Nd1 C304 104.78(6)
C303 Nd1 C304 29.18(5)
C103 Nd1 C304 128.50(6)
C301 Nd1 C304 68.57(6)
C205 Nd1 C304 109.07(6)
C101 Nd1 C304 105.92(6)
C305 Nd1 C304 27.80(6)
C105 Nd1 C304 75.83(6)
C201 Nd1 C304 154.77(6)
C203 Nd1 C104 127.65(6)
C303 Nd1 C104 105.63(6)
C103 Nd1 C104 29.06(5)
C301 Nd1 C104 152.04(6)
C205 Nd1 C104 75.45(6)
C101 Nd1 C104 67.98(6)
C305 Nd1 C104 115.63(6)
C105 Nd1 C104 27.83(6)
C201 Nd1 C104 101.22(6)
C304 Nd1 C104 102.64(6)
C203 Nd1 C202 29.04(5)
C303 Nd1 C202 128.82(6)
C103 Nd1 C202 103.81(6)
C301 Nd1 C202 76.42(6)
C205 Nd1 C202 68.46(6)
C101 Nd1 C202 111.40(6)
C305 Nd1 C202 103.12(6)
C105 Nd1 C202 152.58(6)
C201 Nd1 C202 27.73(6)
C304 Nd1 C202 127.20(6)
C104 Nd1 C202 125.19(6)
C203 Nd1 C302 106.49(6)
C303 Nd1 C302 29.09(5)
C103 Nd1 C302 126.20(6)
C301 Nd1 C302 27.88(6)
C205 Nd1 C302 152.52(6)
C101 Nd1 C302 73.78(6)
C305 Nd1 C302 67.51(6)
C105 Nd1 C302 102.44(6)
C201 Nd1 C302 116.54(6)
C304 Nd1 C302 53.28(5)
C104 Nd1 C302 125.64(6)
C202 Nd1 C302 103.85(6)
C203 Nd1 C204 29.21(5)
C303 Nd1 C204 125.07(6)
C103 Nd1 C204 107.08(6)
C301 Nd1 C204 104.60(6)
C205 Nd1 C204 27.83(6)
C101 Nd1 C204 154.63(6)
C305 Nd1 C204 72.42(6)
C105 Nd1 C204 114.55(6)
C201 Nd1 C204 67.37(6)
C304 Nd1 C204 99.14(6)
C104 Nd1 C204 102.99(6)
C202 Nd1 C204 53.10(6)
C302 Nd1 C204 126.44(6)
C203 Nd1 C102 126.07(5)
C303 Nd1 C102 106.65(6)
C103 Nd1 C102 29.12(5)
C301 Nd1 C102 110.57(6)
C205 Nd1 C102 106.36(6)
C101 Nd1 C102 27.69(6)
C305 Nd1 C102 156.23(6)
C105 Nd1 C102 67.49(6)
C201 Nd1 C102 73.32(6)
C304 Nd1 C102 128.70(6)
C104 Nd1 C102 53.06(5)
C202 Nd1 C102 99.78(6)
C302 Nd1 C102 100.91(5)
C204 Nd1 C102 127.98(6)
C102 C101 Nd1 81.06(12)
C101 C102 C103 125.40(18)
C101 C102 C106 117.20(17)
C103 C102 C106 117.37(17)
C101 C102 Nd1 71.25(11)
C103 C102 Nd1 69.56(10)
C106 C102 Nd1 138.69(13)
C104 C103 C102 130.28(18)
C104 C103 Nd1 80.62(11)
C102 C103 Nd1 81.32(11)
C105 C104 C103 125.66(18)
C105 C104 C110 117.54(17)
C103 C104 C110 116.77(17)
C105 C104 Nd1 72.44(11)
C103 C104 Nd1 70.32(10)
C110 C104 Nd1 136.26(13)
C104 C105 Nd1 79.72(12)
C109 C106 C107 107.96(17)
C109 C106 C108 107.23(17)
C107 C106 C108 108.34(17)
C109 C106 C102 114.97(16)
C107 C106 C102 112.61(16)
C108 C106 C102 105.40(16)
C111 C110 C112 107.39(17)
C111 C110 C113 107.01(17)
C112 C110 C113 109.30(17)
C111 C110 C104 115.30(16)
C112 C110 C104 112.58(16)
C113 C110 C104 105.01(16)
C202 C201 Nd1 79.85(12)
C201 C202 C203 125.41(18)
C201 C202 C206 117.45(18)
C203 C202 C206 117.08(17)
C201 C202 Nd1 72.42(11)
C203 C202 Nd1 70.11(11)
C206 C202 Nd1 137.04(13)
C202 C203 C204 130.17(18)
C202 C203 Nd1 80.85(11)
C204 C203 Nd1 81.07(11)
C205 C204 C203 125.69(18)
C205 C204 C210 117.36(18)
C203 C204 C210 116.92(17)
C205 C204 Nd1 70.54(12)
C203 C204 Nd1 69.72(11)
C210 C204 Nd1 139.95(13)
C204 C205 Nd1 81.63(12)
C207 C206 C209 107.83(17)
C207 C206 C208 109.09(17)
C209 C206 C208 107.91(18)
C207 C206 C202 104.95(16)
C209 C206 C202 114.73(16)
C208 C206 C202 112.13(17)
C211 C210 C213 107.80(17)
C211 C210 C212 107.40(17)
C213 C210 C212 108.96(17)
C211 C210 C204 115.14(17)
C213 C210 C204 112.73(16)
C212 C210 C204 104.52(16)
C302 C301 Nd1 81.32(12)
C301 C302 C303 125.76(19)
C301 C302 C306 117.73(18)
C303 C302 C306 116.45(17)
C301 C302 Nd1 70.79(11)
C303 C302 Nd1 70.09(10)
C306 C302 Nd1 139.75(12)
C302 C303 C304 130.65(18)
C302 C303 Nd1 80.82(11)
C304 C303 Nd1 80.44(11)
C305 C304 C303 125.13(19)
C305 C304 C310 116.89(17)
C303 C304 C310 117.96(17)
C305 C304 Nd1 72.50(11)
C303 C304 Nd1 70.38(10)
C310 C304 Nd1 135.20(13)
C304 C305 Nd1 79.70(12)
C309 C306 C307 109.2(2)
C309 C306 C308 107.94(19)
C307 C306 C308 107.06(17)
C309 C306 C302 104.95(17)
C307 C306 C302 112.54(17)
C308 C306 C302 114.95(17)
C312 C310 C313 108.20(18)
C312 C310 C311 107.29(17)
C313 C310 C311 108.61(17)
C312 C310 C304 114.90(16)
C313 C310 C304 112.06(16)
C311 C310 C304 105.49(17)

loop_
_geom_bond_atom_site_label_1
_geom_bond_atom_site_label_2
_geom_bond_distance
Nd1 C203 2.7626(19)
Nd1 C303 2.7629(19)
Nd1 C103 2.7632(18)
Nd1 C301 2.771(2)
Nd1 C205 2.773(2)
Nd1 C101 2.794(2)
Nd1 C305 2.804(2)
Nd1 C105 2.805(2)
Nd1 C201 2.809(2)
Nd1 C304 2.8925(19)
Nd1 C104 2.8953(19)
Nd1 C202 2.9006(19)
Nd1 C302 2.9009(19)
Nd1 C204 2.909(2)
Nd1 C102 2.9150(19)
C101 C102 1.371(3)
C102 C103 1.435(3)
C102 C106 1.555(3)
C103 C104 1.425(3)
C104 C105 1.374(3)
C104 C110 1.554(3)
C106 C109 1.526(3)
C106 C107 1.536(3)
C106 C108 1.544(3)
C110 C111 1.533(3)
C110 C112 1.537(3)
C110 C113 1.540(3)
C201 C202 1.371(3)
C202 C203 1.426(3)
C202 C206 1.556(3)
C203 C204 1.437(3)
C204 C205 1.373(3)
C204 C210 1.554(3)
C206 C207 1.535(3)
C206 C209 1.535(3)
C206 C208 1.536(3)
C210 C211 1.528(3)
C210 C213 1.536(3)
C210 C212 1.544(3)
C301 C302 1.372(3)
C302 C303 1.429(3)
C302 C306 1.556(3)
C303 C304 1.430(3)
C304 C305 1.371(3)
C304 C310 1.554(3)
C306 C309 1.531(3)
C306 C307 1.531(3)
C306 C308 1.535(3)
C310 C312 1.530(3)
C310 C313 1.535(3)
C310 C311 1.544(3)

loop_
_geom_torsion_atom_site_label_1
_geom_torsion_atom_site_label_2
_geom_torsion_atom_site_label_3
_geom_torsion_atom_site_label_4
_geom_torsion
C203 Nd1 C101 C102 -71.64(15)
C303 Nd1 C101 C102 162.76(13)
C103 Nd1 C101 C102 22.35(11)
C301 Nd1 C101 C102 -143.99(13)
C205 Nd1 C101 C102 10.91(17)
C305 Nd1 C101 C102 156.50(11)
C105 Nd1 C101 C102 81.31(13)
C201 Nd1 C101 C102 -50.53(13)
C304 Nd1 C101 C102 148.84(12)
C104 Nd1 C101 C102 51.36(12)
C202 Nd1 C101 C102 -69.25(13)
C302 Nd1 C101 C102 -168.09(14)
C204 Nd1 C101 C102 -22.0(2)
Nd1 C101 C102 C103 -46.08(19)
Nd1 C101 C102 C106 135.84(16)
C203 Nd1 C102 C101 131.52(12)
C303 Nd1 C102 C101 -17.75(14)
C103 Nd1 C102 C101 -141.20(18)
C301 Nd1 C102 C101 38.88(14)
C205 Nd1 C102 C101 -171.80(12)
C305 Nd1 C102 C101 -46.4(2)
C105 Nd1 C102 C101 -87.42(13)
C201 Nd1 C102 C101 126.31(14)
C304 Nd1 C102 C101 -39.61(15)
C104 Nd1 C102 C101 -115.04(14)
C202 Nd1 C102 C101 117.94(13)
C302 Nd1 C102 C101 11.65(13)
C204 Nd1 C102 C101 168.27(12)
C203 Nd1 C102 C103 -87.28(12)
C303 Nd1 C102 C103 123.45(11)
C301 Nd1 C102 C103 -179.91(11)
C205 Nd1 C102 C103 -30.59(12)
C101 Nd1 C102 C103 141.20(18)
C305 Nd1 C102 C103 94.79(17)
C105 Nd1 C102 C103 53.78(11)
C201 Nd1 C102 C103 -92.49(12)
C304 Nd1 C102 C103 101.59(12)
C104 Nd1 C102 C103 26.16(10)
C202 Nd1 C102 C103 -100.86(11)
C302 Nd1 C102 C103 152.85(11)
C204 Nd1 C102 C103 -50.53(13)
C203 Nd1 C102 C106 21.3(2)
C303 Nd1 C102 C106 -127.94(19)
C103 Nd1 C102 C106 108.6(2)
C301 Nd1 C102 C106 -71.3(2)
C205 Nd1 C102 C106 78.0(2)
C101 Nd1 C102 C106 -110.2(2)
C305 Nd1 C102 C106 -156.60(18)
C105 Nd1 C102 C106 162.4(2)
C201 Nd1 C102 C106 16.12(19)
C304 Nd1 C102 C106 -149.80(18)
C104 Nd1 C102 C106 134.8(2)
C202 Nd1 C102 C106 7.8(2)
C302 Nd1 C102 C106 -98.5(2)
C204 Nd1 C102 C106 58.1(2)
C101 C102 C103 C104 -23.1(3)
C106 C102 C103 C104 155.01(19)
Nd1 C102 C103 C104 -69.78(19)
C101 C102 C103 Nd1 46.7(2)
C106 C102 C103 Nd1 -135.21(15)
C203 Nd1 C103 C104 -114.89(11)
C303 Nd1 C103 C104 65.42(13)
C301 Nd1 C103 C104 133.61(12)
C205 Nd1 C103 C104 -76.15(12)
C101 Nd1 C103 C104 112.20(13)
C305 Nd1 C103 C104 -2.53(17)
C105 Nd1 C103 C104 22.18(11)
C201 Nd1 C103 C104 -146.94(12)
C304 Nd1 C103 C104 31.14(14)
C202 Nd1 C103 C104 -141.21(11)
C302 Nd1 C103 C104 99.76(12)
C204 Nd1 C103 C104 -86.05(12)
C102 Nd1 C103 C104 133.48(17)
C203 Nd1 C103 C102 111.63(11)
C303 Nd1 C103 C102 -68.07(12)
C301 Nd1 C103 C102 0.12(16)
C205 Nd1 C103 C102 150.37(12)
C101 Nd1 C103 C102 -21.28(11)
C305 Nd1 C103 C102 -136.01(12)
C105 Nd1 C103 C102 -111.30(13)
C201 Nd1 C103 C102 79.58(11)
C304 Nd1 C103 C102 -102.35(12)
C104 Nd1 C103 C102 -133.48(17)
C202 Nd1 C103 C102 85.31(11)
C302 Nd1 C103 C102 -33.73(13)
C204 Nd1 C103 C102 140.47(11)
C102 C103 C104 C105 20.7(3)
Nd1 C103 C104 C105 -49.4(2)
C102 C103 C104 C110 -157.15(19)
Nd1 C103 C104 C110 132.77(15)
C102 C103 C104 Nd1 70.1(2)
C203 Nd1 C104 C105 -136.02(12)
C303 Nd1 C104 C105 14.15(13)
C103 Nd1 C104 C105 139.69(19)
C301 Nd1 C104 C105 52.09(19)
C205 Nd1 C104 C105 -122.53(13)
C101 Nd1 C104 C105 86.46(13)
C305 Nd1 C104 C105 -41.93(14)
C201 Nd1 C104 C105 172.46(13)
C304 Nd1 C104 C105 -15.81(13)
C202 Nd1 C104 C105 -172.20(12)
C302 Nd1 C104 C105 37.81(14)
C204 Nd1 C104 C105 -118.45(13)
C102 Nd1 C104 C105 113.47(14)
C203 Nd1 C104 C103 84.29(13)
C303 Nd1 C104 C103 -125.54(11)
C301 Nd1 C104 C103 -87.60(16)
C205 Nd1 C104 C103 97.78(12)
C101 Nd1 C104 C103 -53.23(11)
C305 Nd1 C104 C103 178.38(11)
C105 Nd1 C104 C103 -139.69(19)
C201 Nd1 C104 C103 32.77(12)
C304 Nd1 C104 C103 -155.50(11)
C202 Nd1 C104 C103 48.11(13)
C302 Nd1 C104 C103 -101.88(12)
C204 Nd1 C104 C103 101.86(12)
C102 Nd1 C104 C103 -26.22(11)
C203 Nd1 C104 C110 -24.3(2)
C303 Nd1 C104 C110 125.91(18)
C103 Nd1 C104 C110 -108.5(2)
C301 Nd1 C104 C110 163.85(16)
C205 Nd1 C104 C110 -10.77(17)
C101 Nd1 C104 C110 -161.77(19)
C305 Nd1 C104 C110 69.83(19)
C105 Nd1 C104 C110 111.8(2)
C201 Nd1 C104 C110 -75.78(18)
C304 Nd1 C104 C110 95.95(18)
C202 Nd1 C104 C110 -60.44(19)
C302 Nd1 C104 C110 149.57(17)
C204 Nd1 C104 C110 -6.69(19)
C102 Nd1 C104 C110 -134.8(2)
C103 C104 C105 Nd1 48.57(19)
C110 C104 C105 Nd1 -133.61(16)
C203 Nd1 C105 C104 68.32(16)
C303 Nd1 C105 C104 -166.11(13)
C103 Nd1 C105 C104 -23.13(11)
C301 Nd1 C105 C104 -151.00(12)
C205 Nd1 C105 C104 54.71(13)
C101 Nd1 C105 C104 -82.34(13)
C305 Nd1 C105 C104 142.85(13)
C201 Nd1 C105 C104 -9.51(16)
C304 Nd1 C105 C104 164.09(13)
C202 Nd1 C105 C104 13.9(2)
C302 Nd1 C105 C104 -149.32(12)
C204 Nd1 C105 C104 70.37(13)
C102 Nd1 C105 C104 -52.52(12)
C101 C102 C106 C109 -163.07(19)
C103 C102 C106 C109 18.7(3)
Nd1 C102 C106 C109 -70.9(2)
C101 C102 C106 C107 -38.8(3)
C103 C102 C106 C107 142.91(18)
Nd1 C102 C106 C107 53.3(3)
C101 C102 C106 C108 79.1(2)
C103 C102 C106 C108 -99.2(2)
Nd1 C102 C106 C108 171.22(16)
C105 C104 C110 C111 154.79(19)
C103 C104 C110 C111 -27.2(2)
Nd1 C104 C110 C111 61.8(2)
C105 C104 C110 C112 31.1(3)
C103 C104 C110 C112 -150.87(18)
Nd1 C104 C110 C112 -61.9(2)
C105 C104 C110 C113 -87.7(2)
C103 C104 C110 C113 90.3(2)
Nd1 C104 C110 C113 179.26(15)
C203 Nd1 C201 C202 23.23(11)
C303 Nd1 C201 C202 -66.76(17)
C103 Nd1 C201 C202 167.98(13)
C301 Nd1 C201 C202 -51.60(13)
C205 Nd1 C201 C202 82.69(13)
C101 Nd1 C201 C202 -140.05(13)
C305 Nd1 C201 C202 14.13(16)
C105 Nd1 C201 C202 156.82(12)
C304 Nd1 C201 C202 -8.5(2)
C104 Nd1 C201 C202 152.31(12)
C302 Nd1 C201 C202 -67.96(13)
C204 Nd1 C201 C202 52.78(12)
C102 Nd1 C201 C202 -162.04(14)
Nd1 C201 C202 C203 -48.47(19)
Nd1 C201 C202 C206 134.47(16)
C203 Nd1 C202 C201 -139.55(18)
C303 Nd1 C202 C201 138.24(12)
C103 Nd1 C202 C201 -12.04(13)
C301 Nd1 C202 C201 126.42(13)
C205 Nd1 C202 C201 -86.40(13)
C101 Nd1 C202 C201 43.60(14)
C305 Nd1 C202 C201 -168.96(13)
C105 Nd1 C202 C201 -41.8(2)
C304 Nd1 C202 C201 175.47(12)
C104 Nd1 C202 C201 -33.90(15)
C302 Nd1 C202 C201 121.34(13)
C204 Nd1 C202 C201 -113.21(14)
C102 Nd1 C202 C201 17.44(13)
C303 Nd1 C202 C203 -82.21(13)
C103 Nd1 C202 C203 127.50(11)
C301 Nd1 C202 C203 -94.04(12)
C205 Nd1 C202 C203 53.15(11)
C101 Nd1 C202 C203 -176.85(11)
C305 Nd1 C202 C203 -29.42(12)
C105 Nd1 C202 C203 97.74(16)
C201 Nd1 C202 C203 139.55(18)
C304 Nd1 C202 C203 -44.98(13)
C104 Nd1 C202 C203 105.64(12)
C302 Nd1 C202 C203 -99.11(11)
C204 Nd1 C202 C203 26.34(11)
C102 Nd1 C202 C203 156.99(11)
C203 Nd1 C202 C206 108.8(2)
C303 Nd1 C202 C206 26.6(2)
C103 Nd1 C202 C206 -123.72(19)
C301 Nd1 C202 C206 14.74(18)
C205 Nd1 C202 C206 161.9(2)
C101 Nd1 C202 C206 -68.1(2)
C305 Nd1 C202 C206 79.36(19)
C105 Nd1 C202 C206 -153.48(17)
C201 Nd1 C202 C206 -111.7(2)
C304 Nd1 C202 C206 63.8(2)
C104 Nd1 C202 C206 -145.58(17)
C302 Nd1 C202 C206 9.7(2)
C204 Nd1 C202 C206 135.1(2)
C102 Nd1 C202 C206 -94.23(19)
C201 C202 C203 C204 -20.6(3)
C206 C202 C203 C204 156.4(2)
Nd1 C202 C203 C204 -70.0(2)
C201 C202 C203 Nd1 49.4(2)
C206 C202 C203 Nd1 -133.56(16)
C303 Nd1 C203 C202 117.19(11)
C103 Nd1 C203 C202 -62.50(12)
C301 Nd1 C203 C202 79.84(12)
C205 Nd1 C203 C202 -112.58(13)
C101 Nd1 C203 C202 4.60(16)
C305 Nd1 C203 C202 150.68(12)
C105 Nd1 C203 C202 -129.55(12)
C201 Nd1 C203 C202 -22.21(11)
C304 Nd1 C203 C202 144.39(11)
C104 Nd1 C203 C202 -96.32(12)
C302 Nd1 C203 C202 88.91(11)
C204 Nd1 C203 C202 -133.37(17)
C102 Nd1 C203 C202 -28.46(13)
C303 Nd1 C203 C204 -109.44(11)
C103 Nd1 C203 C204 70.87(12)
C301 Nd1 C203 C204 -146.80(12)
C205 Nd1 C203 C204 20.79(11)
C101 Nd1 C203 C204 137.97(11)
C305 Nd1 C203 C204 -75.95(11)
C105 Nd1 C203 C204 3.82(16)
C201 Nd1 C203 C204 111.16(13)
C304 Nd1 C203 C204 -82.25(11)
C104 Nd1 C203 C204 37.05(13)
C202 Nd1 C203 C204 133.37(17)
C302 Nd1 C203 C204 -137.72(11)
C102 Nd1 C203 C204 104.91(11)
C202 C203 C204 C205 24.6(3)
Nd1 C203 C204 C205 -45.3(2)
C202 C203 C204 C210 -153.4(2)
Nd1 C203 C204 C210 136.68(15)
C202 C203 C204 Nd1 69.9(2)
C203 Nd1 C204 C205 142.21(18)
C303 Nd1 C204 C205 -128.47(12)
C103 Nd1 C204 C205 21.34(13)
C301 Nd1 C204 C205 176.09(12)
C101 Nd1 C204 C205 57.2(2)
C305 Nd1 C204 C205 -121.60(13)
C105 Nd1 C204 C205 -35.31(14)
C201 Nd1 C204 C205 88.42(13)
C304 Nd1 C204 C205 -113.82(13)
C104 Nd1 C204 C205 -8.48(13)
C202 Nd1 C204 C205 116.02(14)
C302 Nd1 C204 C205 -164.49(12)
C102 Nd1 C204 C205 44.48(14)
C303 Nd1 C204 C203 89.33(12)
C103 Nd1 C204 C203 -120.87(11)
C301 Nd1 C204 C203 33.88(12)
C205 Nd1 C204 C203 -142.21(18)
C101 Nd1 C204 C203 -84.99(18)
C305 Nd1 C204 C203 96.20(12)
C105 Nd1 C204 C203 -177.51(11)
C201 Nd1 C204 C203 -53.78(11)
C304 Nd1 C204 C203 103.97(11)
C104 Nd1 C204 C203 -150.69(11)
C202 Nd1 C204 C203 -26.18(10)
C302 Nd1 C204 C203 53.31(13)
C102 Nd1 C204 C203 -97.72(12)
C203 Nd1 C204 C210 -108.1(2)
C303 Nd1 C204 C210 -18.8(2)
C103 Nd1 C204 C210 131.0(2)
C301 Nd1 C204 C210 -74.2(2)
C205 Nd1 C204 C210 109.7(3)
C101 Nd1 C204 C210 166.92(18)
C305 Nd1 C204 C210 -11.9(2)
C105 Nd1 C204 C210 74.4(2)
C201 Nd1 C204 C210 -161.9(2)
C304 Nd1 C204 C210 -4.1(2)
C104 Nd1 C204 C210 101.2(2)
C202 Nd1 C204 C210 -134.3(2)
C302 Nd1 C204 C210 -54.8(2)
C102 Nd1 C204 C210 154.18(19)
C203 C204 C205 Nd1 45.05(19)
C210 C204 C205 Nd1 -136.99(16)
C203 Nd1 C205 C204 -21.78(11)
C303 Nd1 C205 C204 74.15(15)
C103 Nd1 C205 C204 -159.38(13)
C301 Nd1 C205 C204 -5.13(16)
C101 Nd1 C205 C204 -150.12(12)
C305 Nd1 C205 C204 54.34(13)
C105 Nd1 C205 C204 148.28(12)
C201 Nd1 C205 C204 -80.33(13)
C304 Nd1 C205 C204 72.86(13)
C104 Nd1 C205 C204 171.46(13)
C202 Nd1 C205 C204 -50.59(12)
C302 Nd1 C205 C204 27.8(2)
C102 Nd1 C205 C204 -144.86(12)
C201 C202 C206 C207 84.5(2)
C203 C202 C206 C207 -92.8(2)
Nd1 C202 C206 C207 177.87(15)
C201 C202 C206 C209 -157.33(19)
C203 C202 C206 C209 25.4(3)
Nd1 C202 C206 C209 -64.0(3)
C201 C202 C206 C208 -33.8(3)
C203 C202 C206 C208 148.92(18)
Nd1 C202 C206 C208 59.6(2)
C205 C204 C210 C211 156.24(19)
C203 C204 C210 C211 -25.6(3)
Nd1 C204 C210 C211 64.4(3)
C205 C204 C210 C213 32.0(3)
C203 C204 C210 C213 -149.86(18)
Nd1 C204 C210 C213 -59.9(3)
C205 C204 C210 C212 -86.2(2)
C203 C204 C210 C212 92.0(2)
Nd1 C204 C210 C212 -178.05(16)
C203 Nd1 C301 C302 161.13(13)
C303 Nd1 C301 C302 22.02(11)
C103 Nd1 C301 C302 -73.98(15)
C205 Nd1 C301 C302 147.57(11)
C101 Nd1 C301 C302 -56.95(12)
C305 Nd1 C301 C302 80.67(12)
C105 Nd1 C301 C302 3.50(16)
C201 Nd1 C301 C302 -147.40(12)
C304 Nd1 C301 C302 50.84(12)
C104 Nd1 C301 C302 -25.4(2)
C202 Nd1 C301 C302 -169.43(13)
C204 Nd1 C301 C302 145.10(12)
C102 Nd1 C301 C302 -73.92(13)
Nd1 C301 C302 C303 -45.95(19)
Nd1 C301 C302 C306 136.88(15)
C203 Nd1 C302 C301 -19.41(13)
C303 Nd1 C302 C301 -141.66(18)
C103 Nd1 C302 C301 129.60(12)
C205 Nd1 C302 C301 -59.19(18)
C101 Nd1 C302 C301 119.23(13)
C305 Nd1 C302 C301 -88.10(13)
C105 Nd1 C302 C301 -177.27(12)
C201 Nd1 C302 C301 36.95(14)
C304 Nd1 C302 C301 -115.78(14)
C104 Nd1 C302 C301 165.69(12)
C202 Nd1 C302 C301 10.59(13)
C204 Nd1 C302 C301 -43.49(14)
C102 Nd1 C302 C301 113.63(12)
C203 Nd1 C302 C303 122.26(11)
C103 Nd1 C302 C303 -88.74(12)
C301 Nd1 C302 C303 141.66(18)
C205 Nd1 C302 C303 82.47(17)
C101 Nd1 C302 C303 -99.11(12)
C305 Nd1 C302 C303 53.56(11)
C105 Nd1 C302 C303 -35.61(12)
C201 Nd1 C302 C303 178.61(11)
C304 Nd1 C302 C303 25.88(11)
C104 Nd1 C302 C303 -52.65(13)
C202 Nd1 C302 C303 152.25(11)
C204 Nd1 C302 C303 98.17(12)
C102 Nd1 C302 C303 -104.71(11)
C203 Nd1 C302 C306 -130.0(2)
C303 Nd1 C302 C306 107.8(2)
C103 Nd1 C302 C306 19.1(2)
C301 Nd1 C302 C306 -110.6(2)
C205 Nd1 C302 C306 -169.75(18)
C101 Nd1 C302 C306 8.7(2)
C305 Nd1 C302 C306 161.4(2)
C105 Nd1 C302 C306 72.2(2)
C201 Nd1 C302 C306 -73.6(2)
C304 Nd1 C302 C306 133.7(2)
C104 Nd1 C302 C306 55.1(2)
C202 Nd1 C302 C306 -100.0(2)
C204 Nd1 C302 C306 -154.04(19)
C102 Nd1 C302 C306 3.1(2)
C301 C302 C303 C304 -22.7(3)
C306 C302 C303 C304 154.54(19)
Nd1 C302 C303 C304 -68.9(2)
C301 C302 C303 Nd1 46.21(19)
C306 C302 C303 Nd1 -136.59(15)
C203 Nd1 C303 C302 -69.13(12)
C103 Nd1 C303 C302 110.56(11)
C301 Nd1 C303 C302 -21.14(11)
C205 Nd1 C303 C302 -136.63(11)
C101 Nd1 C303 C302 74.18(12)
C305 Nd1 C303 C302 -111.55(13)
C105 Nd1 C303 C302 144.55(12)
C201 Nd1 C303 C302 -2.20(17)
C304 Nd1 C303 C302 -134.14(18)
C104 Nd1 C303 C302 137.86(11)
C202 Nd1 C303 C302 -35.47(14)
C204 Nd1 C303 C302 -103.35(12)
C102 Nd1 C303 C302 82.45(12)
C203 Nd1 C303 C304 65.01(13)
C103 Nd1 C303 C304 -115.30(12)
C301 Nd1 C303 C304 113.00(13)
C205 Nd1 C303 C304 -2.49(16)
C101 Nd1 C303 C304 -151.68(12)
C305 Nd1 C303 C304 22.59(11)
C105 Nd1 C303 C304 -81.31(12)
C201 Nd1 C303 C304 131.94(13)
C104 Nd1 C303 C304 -88.00(12)
C202 Nd1 C303 C304 98.66(12)
C302 Nd1 C303 C304 134.14(18)
C204 Nd1 C303 C304 30.79(14)
C102 Nd1 C303 C304 -143.41(11)
C302 C303 C304 C305 18.9(3)
Nd1 C303 C304 C305 -50.12(19)
C302 C303 C304 C310 -159.40(19)
Nd1 C303 C304 C310 131.58(16)
C302 C303 C304 Nd1 69.0(2)
C203 Nd1 C304 C305 13.28(14)
C303 Nd1 C304 C305 138.85(19)
C103 Nd1 C304 C305 -136.59(12)
C301 Nd1 C304 C305 86.14(13)
C205 Nd1 C304 C305 -42.91(14)
C101 Nd1 C304 C305 167.93(13)
C105 Nd1 C304 C305 -129.21(14)
C201 Nd1 C304 C305 39.0(2)
C104 Nd1 C304 C305 -121.67(13)
C202 Nd1 C304 C305 34.07(15)
C302 Nd1 C304 C305 113.04(14)
C204 Nd1 C304 C305 -16.04(13)
C102 Nd1 C304 C305 -174.12(12)
C203 Nd1 C304 C303 -125.56(12)
C103 Nd1 C304 C303 84.57(13)
C301 Nd1 C304 C303 -52.70(12)
C205 Nd1 C304 C303 178.24(11)
C101 Nd1 C304 C303 29.09(13)
C305 Nd1 C304 C303 -138.85(19)
C105 Nd1 C304 C303 91.94(12)
C201 Nd1 C304 C303 -99.84(17)
C104 Nd1 C304 C303 99.48(12)
C202 Nd1 C304 C303 -104.78(12)
C302 Nd1 C304 C303 -25.81(11)
C204 Nd1 C304 C303 -154.89(12)
C102 Nd1 C304 C303 47.03(14)
C203 Nd1 C304 C310 124.11(18)
C303 Nd1 C304 C310 -110.3(2)
C103 Nd1 C304 C310 -25.8(2)
C301 Nd1 C304 C310 -163.0(2)
C205 Nd1 C304 C310 67.92(19)
C101 Nd1 C304 C310 -81.24(19)
C305 Nd1 C304 C310 110.8(2)
C105 Nd1 C304 C310 -18.39(18)
C201 Nd1 C304 C310 149.84(17)
C104 Nd1 C304 C310 -10.85(19)
C202 Nd1 C304 C310 144.89(17)
C302 Nd1 C304 C310 -136.1(2)
C204 Nd1 C304 C310 94.78(18)
C102 Nd1 C304 C310 -63.3(2)
C303 C304 C305 Nd1 49.28(19)
C310 C304 C305 Nd1 -132.40(16)
C203 Nd1 C305 C304 -166.86(13)
C303 Nd1 C305 C304 -23.67(11)
C103 Nd1 C305 C304 68.44(16)
C301 Nd1 C305 C304 -82.94(13)
C205 Nd1 C305 C304 139.92(13)
C101 Nd1 C305 C304 -15.94(16)
C105 Nd1 C305 C304 48.85(13)
C201 Nd1 C305 C304 -159.43(12)
C104 Nd1 C305 C304 67.08(14)
C202 Nd1 C305 C304 -152.73(12)
C302 Nd1 C305 C304 -52.97(12)
C204 Nd1 C305 C304 163.37(14)
C102 Nd1 C305 C304 11.4(2)
C301 C302 C306 C309 89.3(2)
C303 C302 C306 C309 -88.1(2)
Nd1 C302 C306 C309 -178.09(19)
C301 C302 C306 C307 -29.4(3)
C303 C302 C306 C307 153.20(18)
Nd1 C302 C306 C307 63.3(3)
C301 C302 C306 C308 -152.29(19)
C303 C302 C306 C308 30.3(2)
Nd1 C302 C306 C308 -59.7(3)
C305 C304 C310 C312 163.67(19)
C303 C304 C310 C312 -17.9(3)
Nd1 C304 C310 C312 71.8(2)
C305 C304 C310 C313 39.6(3)
C303 C304 C310 C313 -141.92(19)
Nd1 C304 C310 C313 -52.2(2)
C305 C304 C310 C311 -78.4(2)
C303 C304 C310 C311 100.1(2)
Nd1 C304 C310 C311 -170.22(15)
